data_4032154
loop_
_publ_author_name
'Dumoulin, Audrey'
'Bernadat, Guillaume'
'Masson, G\'eraldine'

_publ_section_title
;
 Enantioselective Three-Component Amination of Enecarbamates Enables the
 Synthesis of Structurally Complex Small Molecules.
;
_journal_issue 3
_journal_name_full 'The Journal of organic chemistry'
_journal_page_first 1775
_journal_page_last 1789
_journal_paper_doi 10.1021/acs.joc.6b03093
_journal_volume 82
_journal_year 2017
_chemical_formula_moiety 'C27 H30 N2 O6'
_chemical_formula_sum 'C27 H30 N2 O6'
_chemical_formula_weight 478.53
_space_group_crystal_system monoclinic
_space_group_IT_number 14
_space_group_name_Hall '-P 2ybc'
_space_group_name_H-M_alt 'P 1 21/c 1'
_symmetry_space_group_name_Hall '-P 2ybc'
_symmetry_space_group_name_H-M 'P 1 21/c 1'
_atom_sites_solution_hydrogens mixed
_atom_sites_solution_primary direct
_audit_creation_date 2016-03-04
_audit_creation_method
;
Olex2 1.2
(compiled 2016.02.19 svn.r3266 for OlexSys, GUI svn.r5155)
;
_cell_angle_alpha 90
_cell_angle_beta 94.680(4)
_cell_angle_gamma 90
_cell_formula_units_Z 4
_cell_length_a 10.3517(5)
_cell_length_b 10.7780(5)
_cell_length_c 21.8140(11)
_cell_measurement_reflns_used 9188
_cell_measurement_temperature 200
_cell_measurement_theta_max 29.8110
_cell_measurement_theta_min 3.9640
_cell_volume 2425.7(2)
_computing_cell_refinement 'CrysAlisPro 1.171.38.41o (Rigaku OD, 2015)'
_computing_data_collection 'CrysAlisPro 1.171.38.41o (Rigaku OD, 2015)'
_computing_data_reduction 'CrysAlisPro 1.171.38.41o (Rigaku OD, 2015)'
_computing_molecular_graphics 'Olex2 (Dolomanov et al., 2009)'
_computing_publication_material 'Olex2 (Dolomanov et al., 2009)'
_computing_structure_refinement 'ShelXL (Sheldrick, 2015)'
_computing_structure_solution 'ShelXT (Sheldrick, 2015)'
_diffrn_ambient_temperature 200
_diffrn_detector PILT
_diffrn_detector_area_resol_mean 5.8140
_diffrn_measured_fraction_theta_full 0.991
_diffrn_measured_fraction_theta_max 0.884
_diffrn_measurement_details
;
List of Runs (angles in degrees, time in seconds):

  # Type    Start    End  Width  t~exp~   \w     \q     \k     \f   Frames
--------------------------------------------------------------------------
  1  \w    -98.00  82.00   0.50   20.00    --   -8.00 -24.00 -36.00  360
  2  \w    -49.00  34.00   0.50   20.00    --   -8.00 -56.00   0.00  166
  3  \w    -10.00  43.50   0.50   20.00    --   -8.00  72.00   0.00  107
  4  \w      4.00  49.00   0.50   20.00    --   -8.00  56.00-144.00   90
;
_diffrn_measurement_device 'AFC12 (Right): Kappa 3 circle'
_diffrn_measurement_device_type 'Rigaku Pilatus 200K'
_diffrn_measurement_method 'profile data from \w-scans'
_diffrn_measurement_specimen_support Fiber
_diffrn_orient_matrix_type 'CrysAlisPro convention (1999,Acta A55,543-557)'
_diffrn_orient_matrix_UB_11 -0.0343559000
_diffrn_orient_matrix_UB_12 -0.0287237000
_diffrn_orient_matrix_UB_13 -0.0256722000
_diffrn_orient_matrix_UB_21 -0.0072095000
_diffrn_orient_matrix_UB_22 -0.0544236000
_diffrn_orient_matrix_UB_23 0.0177140000
_diffrn_orient_matrix_UB_31 -0.0590593000
_diffrn_orient_matrix_UB_32 0.0233274000
_diffrn_orient_matrix_UB_33 0.0096426000
_diffrn_radiation_monochromator Confocal
_diffrn_radiation_probe x-ray
_diffrn_radiation_type MoK\a
_diffrn_radiation_wavelength 0.71073
_diffrn_reflns_av_R_equivalents 0.0389
_diffrn_reflns_av_unetI/netI 0.0381
_diffrn_reflns_Laue_measured_fraction_full 0.991
_diffrn_reflns_Laue_measured_fraction_max 0.884
_diffrn_reflns_limit_h_max 14
_diffrn_reflns_limit_h_min -13
_diffrn_reflns_limit_k_max 14
_diffrn_reflns_limit_k_min -13
_diffrn_reflns_limit_l_max 28
_diffrn_reflns_limit_l_min -30
_diffrn_reflns_number 25782
_diffrn_reflns_point_group_measured_fraction_full 0.991
_diffrn_reflns_point_group_measured_fraction_max 0.884
_diffrn_reflns_theta_full 26.000
_diffrn_reflns_theta_max 29.895
_diffrn_reflns_theta_min 5.022
_diffrn_source MicroMax003_Mo
_diffrn_source_current 0.6
_diffrn_source_type 'Enhance (Mo) X-ray Source'
_diffrn_source_voltage 50.0
_exptl_absorpt_coefficient_mu 0.093
_exptl_absorpt_correction_T_max 1.00000
_exptl_absorpt_correction_T_min 0.54049
_exptl_absorpt_correction_type multi-scan
_exptl_absorpt_process_details
'CrysAlisPro 1.171.38.41o (Rigaku Oxford Diffraction, 2015) Empirical absorption correction using spherical harmonics, implemented in SCALE3 ABSPACK scaling algorithm.'
_exptl_crystal_density_diffrn 1.310
_exptl_crystal_description needle
_exptl_crystal_F_000 1016
_exptl_crystal_size_max 0.2
_exptl_crystal_size_mid 0.08
_exptl_crystal_size_min 0.06
_refine_diff_density_max 0.253
_refine_diff_density_min -0.200
_refine_diff_density_rms 0.038
_refine_ls_extinction_method none
_refine_ls_goodness_of_fit_ref 1.108
_refine_ls_hydrogen_treatment mixed
_refine_ls_matrix_type full
_refine_ls_number_parameters 328
_refine_ls_number_reflns 6186
_refine_ls_number_restraints 2
_refine_ls_restrained_S_all 1.107
_refine_ls_R_factor_all 0.0633
_refine_ls_R_factor_gt 0.0432
_refine_ls_shift/su_max 0.001
_refine_ls_shift/su_mean 0.000
_refine_ls_structure_factor_coef Fsqd
_refine_ls_weighting_details 'w=1/[\s^2^(Fo^2^)+(0.0534P)^2^+0.1428P] where P=(Fo^2^+2Fc^2^)/3'
_refine_ls_weighting_scheme calc
_refine_ls_wR_factor_gt 0.1062
_refine_ls_wR_factor_ref 0.1123
_reflns_Friedel_coverage 0.000
_reflns_number_gt 4526
_reflns_number_total 6186
_reflns_threshold_expression 'I > 2\s(I)'
_cod_data_source_file jo6b03093_si_002.cif
_cod_data_source_block 03032016_ad_mo
_cod_depositor_comments 'Adding full bibliography for 4032154.cif.'
_cod_database_code 4032154
_shelx_space_group_comment
;
The symmetry employed for this shelxl refinement is uniquely defined
by the following loop, which should always be used as a source of
symmetry information in preference to the above space-group names.
They are only intended as comments.
;
_reflns_odcompleteness_completeness 88.62
_reflns_odcompleteness_iscentric 1
_reflns_odcompleteness_theta 29.83
_olex2_refinement_description
;
1. Fixed Uiso
 At 1.2 times of:
  All C(H) groups, All C(H,H) groups
 At 1.5 times of:
  All C(H,H,H) groups
2. Restrained distances
 N1-H1 = N7-H7
 0.87 with sigma of 0.02
3.a Ternary CH refined with riding coordinates:
 C1(H1a), C2(H2)
3.b Secondary CH2 refined with riding coordinates:
 C5(H5a,H5b)
3.c Aromatic/amide H refined with riding coordinates:
 C10(H10), C11(H11), C12(H12), C13(H13), C14(H14), C15(H15), C16(H16),
 C17(H17), C18(H18), C19(H19), C22(H22), C25(H25)
3.d Idealised Me refined as rotating group:
 C3(H3a,H3b,H3c), C21(H21a,H21b,H21c), C24(H24a,H24b,H24c), C27(H27a,H27b,H27c)
;
_shelx_shelxl_version_number 2014/7
_olex2_submission_special_instructions 'No special instructions were received'
_oxdiff_exptl_absorpt_empirical_details
;
Empirical correction (ABSPACK) includes:
- Absorption correction using spherical harmonics
- Frame scaling
;
_oxdiff_exptl_absorpt_empirical_full_max 1.824
_oxdiff_exptl_absorpt_empirical_full_min 0.558

loop_
_space_group_symop_operation_xyz
'x, y, z'
'-x, y+1/2, -z+1/2'
'-x, -y, -z'
'x, -y-1/2, z-1/2'

loop_
_atom_site_label
_atom_site_type_symbol
_atom_site_fract_x
_atom_site_fract_y
_atom_site_fract_z
_atom_site_U_iso_or_equiv
_atom_site_adp_type
_atom_site_occupancy
_atom_site_site_symmetry_order
_atom_site_calc_flag
_atom_site_refinement_flags_posn
O1 O 0.34491(9) 0.35039(8) 0.68797(4) 0.0409(2) Uani 1 1 d .
O2 O 0.68079(7) 0.60979(8) 0.65012(4) 0.0349(2) Uani 1 1 d .
O3 O 0.62779(8) 0.66153(9) 0.55039(4) 0.0379(2) Uani 1 1 d .
O4 O 0.29088(8) 0.72362(7) 0.66372(4) 0.0335(2) Uani 1 1 d .
O5 O 0.13659(8) 1.05844(7) 0.53711(4) 0.0378(2) Uani 1 1 d .
O6 O 0.31093(9) 0.68542(8) 0.45062(4) 0.0367(2) Uani 1 1 d .
N1 N 0.47963(9) 0.58056(9) 0.61082(5) 0.0271(2) Uani 1 1 d D
H1 H 0.4685(13) 0.5653(13) 0.6492(6) 0.037(4) Uiso 1 1 d D
N7 N 0.33600(9) 0.36041(9) 0.58496(5) 0.0280(2) Uani 1 1 d D
H7 H 0.3624(13) 0.3318(13) 0.5502(6) 0.045(4) Uiso 1 1 d D
C1 C 0.36887(10) 0.58214(10) 0.56497(5) 0.0242(2) Uani 1 1 d .
H1A H 0.4003 0.5587 0.5254 0.029 Uiso 1 1 calc R
C2 C 0.27260(10) 0.48170(10) 0.58222(5) 0.0257(2) Uani 1 1 d .
H2 H 0.2461 0.5009 0.6233 0.031 Uiso 1 1 calc R
C3 C 0.15157(11) 0.47771(12) 0.53792(6) 0.0362(3) Uani 1 1 d .
H3A H 0.1756 0.4621 0.4970 0.054 Uiso 1 1 calc GR
H3B H 0.1072 0.5558 0.5388 0.054 Uiso 1 1 calc GR
H3C H 0.0954 0.4127 0.5499 0.054 Uiso 1 1 calc GR
C4 C 0.59714(10) 0.62091(10) 0.59926(5) 0.0257(2) Uani 1 1 d .
C5 C 0.81198(12) 0.65138(16) 0.64378(7) 0.0485(4) Uani 1 1 d .
H5A H 0.8139 0.7410 0.6401 0.058 Uiso 1 1 calc R
H5B H 0.8439 0.6158 0.6071 0.058 Uiso 1 1 calc R
C6 C 0.89542(10) 0.61079(11) 0.69960(6) 0.0313(3) Uani 1 1 d .
C7 C 0.30569(10) 0.70894(10) 0.55703(5) 0.0250(2) Uani 1 1 d .
C8 C 0.36836(10) 0.30374(10) 0.63867(5) 0.0244(2) Uani 1 1 d .
C9 C 0.43371(10) 0.17962(10) 0.63765(5) 0.0257(2) Uani 1 1 d .
C10 C 0.45578(11) 0.11578(11) 0.58428(6) 0.0321(3) Uani 1 1 d .
H10 H 0.4299 0.1501 0.5461 0.039 Uiso 1 1 calc R
C11 C 0.51641(12) 0.00094(12) 0.58771(7) 0.0405(3) Uani 1 1 d .
H11 H 0.5299 -0.0421 0.5518 0.049 Uiso 1 1 calc R
C12 C 0.55659(13) -0.04942(12) 0.64395(7) 0.0441(3) Uani 1 1 d .
H12 H 0.5977 -0.1262 0.6460 0.053 Uiso 1 1 calc R
C13 C 0.53621(14) 0.01318(13) 0.69711(7) 0.0473(4) Uani 1 1 d .
H13 H 0.5639 -0.0209 0.7351 0.057 Uiso 1 1 calc R
C14 C 0.47424(12) 0.12718(12) 0.69401(6) 0.0381(3) Uani 1 1 d .
H14 H 0.4597 0.1690 0.7301 0.046 Uiso 1 1 calc R
C15 C 0.99903(12) 0.53152(13) 0.69384(7) 0.0432(3) Uani 1 1 d .
H15 H 1.0144 0.5007 0.6553 0.052 Uiso 1 1 calc R
C16 C 1.07989(13) 0.49761(14) 0.74468(8) 0.0518(4) Uani 1 1 d .
H16 H 1.1498 0.4451 0.7402 0.062 Uiso 1 1 calc R
C17 C 1.05675(14) 0.54158(15) 0.80141(8) 0.0515(4) Uani 1 1 d .
H17 H 1.1110 0.5190 0.8357 0.062 Uiso 1 1 calc R
C18 C 0.95389(14) 0.61889(14) 0.80805(6) 0.0481(4) Uani 1 1 d .
H18 H 0.9380 0.6479 0.8469 0.058 Uiso 1 1 calc R
C19 C 0.87380(12) 0.65398(12) 0.75744(6) 0.0370(3) Uani 1 1 d .
H19 H 0.8047 0.7072 0.7623 0.044 Uiso 1 1 calc R
C20 C 0.26766(10) 0.77788(10) 0.60718(5) 0.0264(2) Uani 1 1 d .
C21 C 0.24664(14) 0.78653(13) 0.71567(6) 0.0410(3) Uani 1 1 d .
H21A H 0.1548 0.7995 0.7094 0.061 Uiso 1 1 calc GR
H21B H 0.2897 0.8652 0.7206 0.061 Uiso 1 1 calc GR
H21C H 0.2657 0.7372 0.7519 0.061 Uiso 1 1 calc GR
C22 C 0.21044(11) 0.89381(11) 0.59908(6) 0.0302(3) Uani 1 1 d .
H22 H 0.1859 0.9386 0.6327 0.036 Uiso 1 1 calc R
C23 C 0.19050(10) 0.94172(10) 0.54021(6) 0.0293(3) Uani 1 1 d .
C24 C 0.13134(13) 1.12099(11) 0.47925(6) 0.0400(3) Uani 1 1 d .
H24A H 0.0779 1.0747 0.4494 0.060 Uiso 1 1 calc GR
H24B H 0.2172 1.1280 0.4660 0.060 Uiso 1 1 calc GR
H24C H 0.0954 1.2023 0.4835 0.060 Uiso 1 1 calc GR
C25 C 0.22147(11) 0.87530(11) 0.48924(6) 0.0301(3) Uani 1 1 d .
H25 H 0.2049 0.9074 0.4498 0.036 Uiso 1 1 calc R
C26 C 0.27833(10) 0.75861(10) 0.49862(5) 0.0271(2) Uani 1 1 d .
C27 C 0.25629(13) 0.71388(12) 0.39039(6) 0.0376(3) Uani 1 1 d .
H27A H 0.2807 0.6512 0.3623 0.056 Uiso 1 1 calc GR
H27B H 0.2877 0.7931 0.3780 0.056 Uiso 1 1 calc GR
H27C H 0.1636 0.7166 0.3902 0.056 Uiso 1 1 calc GR

loop_
_atom_site_aniso_label
_atom_site_aniso_U_11
_atom_site_aniso_U_22
_atom_site_aniso_U_33
_atom_site_aniso_U_23
_atom_site_aniso_U_13
_atom_site_aniso_U_12
O1 0.0638(6) 0.0354(5) 0.0231(5) -0.0034(4) 0.0014(4) 0.0102(4)
O2 0.0247(4) 0.0521(5) 0.0273(5) 0.0082(4) -0.0015(3) -0.0034(4)
O3 0.0335(4) 0.0543(5) 0.0261(5) 0.0090(4) 0.0026(4) -0.0044(4)
O4 0.0475(5) 0.0334(4) 0.0201(4) 0.0026(3) 0.0052(4) 0.0080(4)
O5 0.0482(5) 0.0262(4) 0.0394(5) 0.0074(4) 0.0058(4) 0.0098(4)
O6 0.0534(5) 0.0367(5) 0.0199(4) 0.0024(4) 0.0023(4) 0.0136(4)
N1 0.0248(5) 0.0353(5) 0.0209(5) 0.0054(4) 0.0002(4) 0.0009(4)
N7 0.0357(5) 0.0258(5) 0.0226(5) 0.0010(4) 0.0034(4) 0.0047(4)
C1 0.0252(5) 0.0269(5) 0.0204(6) 0.0025(4) 0.0006(4) 0.0032(4)
C2 0.0272(5) 0.0247(5) 0.0254(6) 0.0008(4) 0.0025(4) 0.0042(4)
C3 0.0302(6) 0.0358(6) 0.0414(7) -0.0002(6) -0.0041(5) 0.0004(5)
C4 0.0279(5) 0.0258(5) 0.0233(6) 0.0007(5) 0.0008(5) 0.0034(4)
C5 0.0282(6) 0.0773(10) 0.0392(8) 0.0168(7) -0.0008(6) -0.0110(6)
C6 0.0246(5) 0.0397(6) 0.0296(6) 0.0026(5) 0.0020(5) -0.0056(5)
C7 0.0254(5) 0.0254(5) 0.0242(6) 0.0028(4) 0.0014(4) 0.0007(4)
C8 0.0256(5) 0.0244(5) 0.0229(6) -0.0001(4) -0.0002(4) -0.0044(4)
C9 0.0239(5) 0.0251(5) 0.0277(6) 0.0019(5) 0.0001(4) -0.0035(4)
C10 0.0346(6) 0.0306(6) 0.0304(7) -0.0011(5) -0.0022(5) 0.0018(5)
C11 0.0408(7) 0.0337(7) 0.0467(8) -0.0085(6) 0.0009(6) 0.0049(5)
C12 0.0402(7) 0.0291(6) 0.0625(10) 0.0072(6) 0.0008(6) 0.0079(5)
C13 0.0529(8) 0.0450(8) 0.0435(9) 0.0181(7) 0.0002(7) 0.0131(6)
C14 0.0443(7) 0.0397(7) 0.0304(7) 0.0063(5) 0.0032(6) 0.0060(6)
C15 0.0344(7) 0.0521(8) 0.0439(8) -0.0140(7) 0.0083(6) -0.0029(6)
C16 0.0342(7) 0.0436(8) 0.0762(12) 0.0046(7) -0.0037(7) 0.0067(6)
C17 0.0454(8) 0.0574(9) 0.0486(9) 0.0188(7) -0.0151(7) -0.0143(7)
C18 0.0572(9) 0.0579(9) 0.0292(7) -0.0051(6) 0.0042(6) -0.0240(7)
C19 0.0346(6) 0.0375(7) 0.0399(8) -0.0052(6) 0.0092(6) -0.0030(5)
C20 0.0282(5) 0.0289(6) 0.0219(6) 0.0038(4) 0.0013(4) -0.0010(4)
C21 0.0574(8) 0.0425(7) 0.0239(7) -0.0009(5) 0.0085(6) 0.0056(6)
C22 0.0343(6) 0.0285(6) 0.0284(6) -0.0009(5) 0.0062(5) 0.0025(5)
C23 0.0283(5) 0.0251(6) 0.0348(7) 0.0050(5) 0.0038(5) 0.0023(4)
C24 0.0441(7) 0.0293(6) 0.0464(8) 0.0126(6) 0.0035(6) 0.0053(5)
C25 0.0338(6) 0.0308(6) 0.0254(6) 0.0077(5) 0.0010(5) 0.0032(5)
C26 0.0293(5) 0.0296(6) 0.0227(6) 0.0013(5) 0.0032(5) 0.0007(5)
C27 0.0475(7) 0.0410(7) 0.0234(6) 0.0009(5) -0.0035(5) 0.0017(6)

loop_
_atom_type_symbol
_atom_type_description
_atom_type_scat_dispersion_real
_atom_type_scat_dispersion_imag
_atom_type_scat_source
C C 0.0033 0.0016 'International Tables Vol C Tables 4.2.6.8 and 6.1.1.4'
H H 0.0000 0.0000 'International Tables Vol C Tables 4.2.6.8 and 6.1.1.4'
N N 0.0061 0.0033 'International Tables Vol C Tables 4.2.6.8 and 6.1.1.4'
O O 0.0106 0.0060 'International Tables Vol C Tables 4.2.6.8 and 6.1.1.4'

loop_
_geom_angle_atom_site_label_1
_geom_angle_atom_site_label_2
_geom_angle_atom_site_label_3
_geom_angle
C4 O2 C5 115.85(9)
C20 O4 C21 117.92(9)
C23 O5 C24 117.48(9)
C26 O6 C27 118.45(9)
C1 N1 H1 120.2(9)
C4 N1 H1 116.0(9)
C4 N1 C1 122.95(10)
C2 N7 H7 116.6(10)
C8 N7 H7 121.3(10)
C8 N7 C2 121.53(10)
N1 C1 H1A 107.6
N1 C1 C2 108.22(9)
N1 C1 C7 113.32(9)
C2 C1 H1A 107.6
C7 C1 H1A 107.6
C7 C1 C2 112.30(8)
N7 C2 C1 109.97(8)
N7 C2 H2 108.0
N7 C2 C3 110.18(9)
C1 C2 H2 108.0
C3 C2 C1 112.42(9)
C3 C2 H2 108.0
C2 C3 H3A 109.5
C2 C3 H3B 109.5
C2 C3 H3C 109.5
H3A C3 H3B 109.5
H3A C3 H3C 109.5
H3B C3 H3C 109.5
O3 C4 O2 123.60(10)
O3 C4 N1 126.07(11)
N1 C4 O2 110.33(9)
O2 C5 H5A 110.0
O2 C5 H5B 110.0
O2 C5 C6 108.35(10)
H5A C5 H5B 108.4
C6 C5 H5A 110.0
C6 C5 H5B 110.0
C15 C6 C5 120.36(12)
C19 C6 C5 121.23(12)
C19 C6 C15 118.39(12)
C20 C7 C1 122.17(10)
C26 C7 C1 120.32(10)
C26 C7 C20 117.45(10)
O1 C8 N7 121.72(10)
O1 C8 C9 119.94(10)
N7 C8 C9 118.34(10)
C10 C9 C8 124.06(10)
C14 C9 C8 117.04(10)
C14 C9 C10 118.90(11)
C9 C10 H10 119.9
C11 C10 C9 120.14(12)
C11 C10 H10 119.9
C10 C11 H11 119.9
C12 C11 C10 120.21(13)
C12 C11 H11 119.9
C11 C12 H12 119.9
C13 C12 C11 120.25(12)
C13 C12 H12 119.9
C12 C13 H13 120.1
C12 C13 C14 119.82(13)
C14 C13 H13 120.1
C9 C14 H14 119.7
C13 C14 C9 120.68(13)
C13 C14 H14 119.7
C6 C15 H15 119.6
C16 C15 C6 120.86(13)
C16 C15 H15 119.6
C15 C16 H16 120.1
C17 C16 C15 119.73(13)
C17 C16 H16 120.1
C16 C17 H17 119.9
C16 C17 C18 120.20(14)
C18 C17 H17 119.9
C17 C18 H18 119.9
C17 C18 C19 120.29(14)
C19 C18 H18 119.9
C6 C19 H19 119.7
C18 C19 C6 120.53(12)
C18 C19 H19 119.7
O4 C20 C7 115.84(9)
O4 C20 C22 122.78(10)
C22 C20 C7 121.38(10)
O4 C21 H21A 109.5
O4 C21 H21B 109.5
O4 C21 H21C 109.5
H21A C21 H21B 109.5
H21A C21 H21C 109.5
H21B C21 H21C 109.5
C20 C22 H22 120.5
C23 C22 C20 118.94(11)
C23 C22 H22 120.5
O5 C23 C22 114.59(10)
O5 C23 C25 123.63(10)
C25 C23 C22 121.77(10)
O5 C24 H24A 109.5
O5 C24 H24B 109.5
O5 C24 H24C 109.5
H24A C24 H24B 109.5
H24A C24 H24C 109.5
H24B C24 H24C 109.5
C23 C25 H25 120.9
C23 C25 C26 118.12(11)
C26 C25 H25 120.9
O6 C26 C7 115.65(10)
O6 C26 C25 122.13(10)
C7 C26 C25 122.22(10)
O6 C27 H27A 109.5
O6 C27 H27B 109.5
O6 C27 H27C 109.5
H27A C27 H27B 109.5
H27A C27 H27C 109.5
H27B C27 H27C 109.5

loop_
_geom_bond_atom_site_label_1
_geom_bond_atom_site_label_2
_geom_bond_distance
O1 C8 1.2293(14)
O2 C4 1.3558(14)
O2 C5 1.4475(14)
O3 C4 1.2182(14)
O4 C20 1.3684(13)
O4 C21 1.4276(14)
O5 C23 1.3757(13)
O5 C24 1.4279(15)
O6 C26 1.3748(14)
O6 C27 1.4209(14)
N1 H1 0.871(12)
N1 C1 1.4588(14)
N1 C4 1.3352(14)
N7 H7 0.882(13)
N7 C2 1.4618(14)
N7 C8 1.3394(15)
C1 H1A 0.9800
C1 C2 1.5388(15)
C1 C7 1.5188(15)
C2 H2 0.9800
C2 C3 1.5191(16)
C3 H3A 0.9600
C3 H3B 0.9600
C3 H3C 0.9600
C5 H5A 0.9700
C5 H5B 0.9700
C5 C6 1.4994(18)
C6 C15 1.3850(18)
C6 C19 1.3802(18)
C7 C20 1.4052(16)
C7 C26 1.3897(16)
C8 C9 1.5001(15)
C9 C10 1.3872(16)
C9 C14 1.3867(17)
C10 H10 0.9300
C10 C11 1.3871(17)
C11 H11 0.9300
C11 C12 1.375(2)
C12 H12 0.9300
C12 C13 1.373(2)
C13 H13 0.9300
C13 C14 1.3852(18)
C14 H14 0.9300
C15 H15 0.9300
C15 C16 1.383(2)
C16 H16 0.9300
C16 C17 1.365(2)
C17 H17 0.9300
C17 C18 1.369(2)
C18 H18 0.9300
C18 C19 1.378(2)
C19 H19 0.9300
C20 C22 1.3879(16)
C21 H21A 0.9600
C21 H21B 0.9600
C21 H21C 0.9600
C22 H22 0.9300
C22 C23 1.3838(17)
C23 C25 1.3819(17)
C24 H24A 0.9600
C24 H24B 0.9600
C24 H24C 0.9600
C25 H25 0.9300
C25 C26 1.3966(16)
C27 H27A 0.9600
C27 H27B 0.9600
C27 H27C 0.9600

loop_
_geom_torsion_atom_site_label_1
_geom_torsion_atom_site_label_2
_geom_torsion_atom_site_label_3
_geom_torsion_atom_site_label_4
_geom_torsion
O1 C8 C9 C10 175.23(11)
O1 C8 C9 C14 -4.98(16)
O2 C5 C6 C15 119.08(13)
O2 C5 C6 C19 -62.92(17)
O4 C20 C22 C23 -179.98(10)
O5 C23 C25 C26 178.69(10)
N1 C1 C2 N7 -58.20(11)
N1 C1 C2 C3 178.64(9)
N1 C1 C7 C20 -51.50(13)
N1 C1 C7 C26 131.31(11)
N7 C8 C9 C10 -4.18(16)
N7 C8 C9 C14 175.60(10)
C1 N1 C4 O2 179.37(9)
C1 N1 C4 O3 -1.11(18)
C1 C7 C20 O4 -0.11(15)
C1 C7 C20 C22 179.78(10)
C1 C7 C26 O6 0.60(15)
C1 C7 C26 C25 -179.37(10)
C2 N7 C8 O1 0.86(16)
C2 N7 C8 C9 -179.73(9)
C2 C1 C7 C20 71.50(13)
C2 C1 C7 C26 -105.69(12)
C4 O2 C5 C6 -169.59(11)
C4 N1 C1 C2 155.20(10)
C4 N1 C1 C7 -79.58(13)
C5 O2 C4 O3 0.89(17)
C5 O2 C4 N1 -179.58(11)
C5 C6 C15 C16 177.27(13)
C5 C6 C19 C18 -177.92(12)
C6 C15 C16 C17 0.7(2)
C7 C1 C2 N7 175.97(9)
C7 C1 C2 C3 52.81(13)
C7 C20 C22 C23 0.14(17)
C8 N7 C2 C1 107.08(11)
C8 N7 C2 C3 -128.45(11)
C8 C9 C10 C11 -179.65(11)
C8 C9 C14 C13 -179.54(11)
C9 C10 C11 C12 -0.92(18)
C10 C9 C14 C13 0.26(18)
C10 C11 C12 C13 0.4(2)
C11 C12 C13 C14 0.4(2)
C12 C13 C14 C9 -0.7(2)
C14 C9 C10 C11 0.56(17)
C15 C6 C19 C18 0.11(18)
C15 C16 C17 C18 0.0(2)
C16 C17 C18 C19 -0.7(2)
C17 C18 C19 C6 0.6(2)
C19 C6 C15 C16 -0.78(19)
C20 C7 C26 O6 -176.73(9)
C20 C7 C26 C25 3.31(16)
C20 C22 C23 O5 -178.28(10)
C20 C22 C23 C25 2.52(17)
C21 O4 C20 C7 -176.16(10)
C21 O4 C20 C22 3.95(16)
C22 C23 C25 C26 -2.18(17)
C23 C25 C26 O6 179.21(10)
C23 C25 C26 C7 -0.82(17)
C24 O5 C23 C22 170.80(10)
C24 O5 C23 C25 -10.01(16)
C26 C7 C20 O4 177.16(10)
C26 C7 C20 C22 -2.95(16)
C27 O6 C26 C7 163.68(10)
C27 O6 C26 C25 -16.35(16)
